data_1519218
loop_
_publ_author_name
'Threlfall, Terry L'
'Coles, Simon J.'
'Ward, Suzanna C.'
'Hursthouse, Michael B.'

_publ_section_title
;
 N-[4-(1,4-Dihhydro-pyrazin-2-ylsulfamoyl]-acetamide
;
_journal_name_full 'Crystal Structure Report Archive'
_journal_page_first 168
_journal_year 1999
_chemical_formula_sum 'C12 H12 N4 O3 S'
_chemical_formula_weight 292.32
_space_group_IT_number 2
_symmetry_cell_setting triclinic
_symmetry_space_group_name_Hall '-P 1'
_symmetry_space_group_name_H-M 'P -1'
_atom_sites_solution_hydrogens geom
_atom_sites_solution_primary direct
_atom_sites_solution_secondary difmap
_cell_angle_alpha 104.79(3)
_cell_angle_beta 104.05(3)
_cell_angle_gamma 98.40(3)
_cell_formula_units_Z 4
_cell_length_a 8.453(2)
_cell_length_b 11.809(2)
_cell_length_c 14.541(3)
_cell_measurement_temperature 320(2)
_cell_volume 1327.5(6)
_computing_cell_refinement 'DENZO & COLLECT'
_computing_data_collection 'DENZO (Otwinowski & Minor, 1997) & COLLECT (Hooft, 1998)'
_computing_data_reduction 'DENZO & COLLECT'
_computing_structure_refinement 'SHELXL-97 (Sheldrick, 1997)'
_computing_structure_solution 'SHELXS-97 (Sheldrick, 1997)'
_diffrn_ambient_temperature 320(2)
_diffrn_detector_area_resol_mean 9.091
_diffrn_measured_fraction_theta_full 0.979
_diffrn_measured_fraction_theta_max 0.979
_diffrn_measurement_device_type 'Nonius KappaCCD'
_diffrn_measurement_method '\f and \w scans'
_diffrn_radiation_monochromator graphite
_diffrn_radiation_source 'Nonius FR591 rotating anode'
_diffrn_radiation_type MoK\a
_diffrn_radiation_wavelength 0.71073
_diffrn_reflns_av_R_equivalents 0.0497
_diffrn_reflns_av_sigmaI/netI 0.0753
_diffrn_reflns_limit_h_max 9
_diffrn_reflns_limit_h_min -9
_diffrn_reflns_limit_k_max 13
_diffrn_reflns_limit_k_min -14
_diffrn_reflns_limit_l_max 17
_diffrn_reflns_limit_l_min -17
_diffrn_reflns_number 11052
_diffrn_reflns_theta_full 25.04
_diffrn_reflns_theta_max 25.04
_diffrn_reflns_theta_min 1.83
_exptl_absorpt_coefficient_mu 0.257
_exptl_absorpt_correction_T_max 0.950
_exptl_absorpt_correction_T_min 0.950
_exptl_absorpt_correction_type multi-scan
_exptl_crystal_colour colourless
_exptl_crystal_density_diffrn 1.463
_exptl_crystal_density_method 'not measured'
_exptl_crystal_description block
_exptl_crystal_F_000 608
_exptl_crystal_size_max 0.2
_exptl_crystal_size_mid 0.2
_exptl_crystal_size_min 0.2
_refine_diff_density_max 0.216
_refine_diff_density_min -0.341
_refine_diff_density_rms 0.049
_refine_ls_extinction_method none
_refine_ls_goodness_of_fit_ref 0.963
_refine_ls_hydrogen_treatment mixed
_refine_ls_matrix_type full
_refine_ls_number_parameters 457
_refine_ls_number_reflns 4582
_refine_ls_number_restraints 0
_refine_ls_restrained_S_all 0.963
_refine_ls_R_factor_all 0.0954
_refine_ls_R_factor_gt 0.0482
_refine_ls_shift/su_max 0.035
_refine_ls_shift/su_mean 0.002
_refine_ls_structure_factor_coef Fsqd
_refine_ls_weighting_details 'calc w=1/[\s^2^(Fo^2^)+(0.0615P)^2^+0.0000P] where P=(Fo^2^+2Fc^2^)/3'
_refine_ls_weighting_scheme calc
_refine_ls_wR_factor_gt 0.1049
_refine_ls_wR_factor_ref 0.1245
_reflns_number_gt 2809
_reflns_number_total 4582
_reflns_threshold_expression >2sigma(I)
_cod_data_source_file eCrystal-168.cif
_cod_data_source_block 99scw1-4
_cod_depositor_comments
;
Citation :
Threlfall, Terry L and Coles, Simon J. and Ward, Suzanna C and 
Hursthouse, Michael B. (1999) 
University of Southampton, Crystal Structure Report Archive. 
(doi:10.5258/ecrystals/168)

More at:
http://ecrystals.chem.soton.ac.uk/168/
;
_cod_original_cell_volume 1327.5(5)
_cod_original_sg_symbol_H-M P-1
_cod_database_code 1519218

loop_
_symmetry_equiv_pos_as_xyz
'x, y, z'
'-x, -y, -z'

loop_
_atom_site_label
_atom_site_type_symbol
_atom_site_fract_x
_atom_site_fract_y
_atom_site_fract_z
_atom_site_U_iso_or_equiv
_atom_site_adp_type
_atom_site_occupancy
_atom_site_symmetry_multiplicity
_atom_site_calc_flag
_atom_site_refinement_flags
_atom_site_disorder_assembly
_atom_site_disorder_group
S1 S -0.00770(9) -0.00736(6) 0.73780(6) 0.0463(2) Uani 1 1 d . . .
O1 O -0.1283(2) 0.05408(16) 0.69826(16) 0.0562(6) Uani 1 1 d . . .
O2 O -0.0627(2) -0.12106(15) 0.75065(16) 0.0571(6) Uani 1 1 d . . .
O3 O 0.4188(3) 0.50049(18) 1.10215(18) 0.0771(7) Uani 1 1 d . . .
N1 N 0.4483(3) 0.3191(2) 1.1200(2) 0.0547(7) Uani 1 1 d . . .
N2 N 0.1034(3) -0.0251(2) 0.66012(19) 0.0468(6) Uani 1 1 d . . .
N3 N 0.3396(3) -0.0466(2) 0.6130(2) 0.0559(7) Uani 1 1 d . . .
N4 N 0.4191(4) -0.1937(2) 0.7311(2) 0.0698(8) Uani 1 1 d . . .
C1 C 0.6117(6) 0.4966(4) 1.2500(3) 0.0731(11) Uani 1 1 d . . .
C2 C 0.4837(4) 0.4409(3) 1.1512(2) 0.0546(8) Uani 1 1 d . . .
C3 C 0.3384(4) 0.2437(2) 1.0292(2) 0.0457(7) Uani 1 1 d . . .
C4 C 0.2608(5) 0.1295(3) 1.0240(3) 0.0640(10) Uani 1 1 d . . .
C5 C 0.1577(4) 0.0517(3) 0.9356(2) 0.0578(9) Uani 1 1 d . . .
C6 C 0.1278(3) 0.0881(2) 0.8513(2) 0.0413(7) Uani 1 1 d . . .
C7 C 0.2055(4) 0.2015(2) 0.8557(3) 0.0505(8) Uani 1 1 d . . .
C8 C 0.3108(4) 0.2784(3) 0.9430(2) 0.0525(8) Uani 1 1 d . . .
C9 C 0.2432(4) -0.0749(2) 0.6677(2) 0.0455(7) Uani 1 1 d . . .
C10 C 0.4730(5) -0.0954(4) 0.6182(3) 0.0710(10) Uani 1 1 d . . .
C11 C 0.5140(5) -0.1647(3) 0.6762(3) 0.0754(11) Uani 1 1 d . . .
C12 C 0.2830(5) -0.1484(3) 0.7265(3) 0.0607(9) Uani 1 1 d . . .
S21 S 0.26061(9) -0.40968(7) 0.37819(6) 0.0512(2) Uani 1 1 d . . .
O21 O 0.3334(2) -0.29229(17) 0.37960(16) 0.0610(6) Uani 1 1 d . . .
O22 O 0.3640(2) -0.48782(19) 0.40588(17) 0.0640(6) Uani 1 1 d . . .
O23 O -0.2139(5) -0.8553(2) -0.0425(2) 0.1302(13) Uani 1 1 d . . .
N21 N -0.2232(3) -0.6610(2) -0.0178(2) 0.0553(7) Uani 1 1 d . . .
N22 N 0.1494(3) -0.3955(2) 0.45761(19) 0.0498(7) Uani 1 1 d . . .
N23 N -0.1010(3) -0.37541(19) 0.48963(18) 0.0460(6) Uani 1 1 d . . .
N24 N -0.1055(3) -0.17525(19) 0.42263(18) 0.0510(6) Uani 1 1 d . . .
C21 C -0.3876(6) -0.8104(4) -0.1743(3) 0.0745(11) Uani 1 1 d . . .
C22 C -0.2691(4) -0.7800(3) -0.0726(3) 0.0662(10) Uani 1 1 d . . .
C23 C -0.1081(4) -0.6061(2) 0.0755(2) 0.0476(7) Uani 1 1 d . . .
C24 C -0.0622(4) -0.4812(3) 0.1078(2) 0.0504(8) Uani 1 1 d . . .
C25 C 0.0507(4) -0.4209(3) 0.1989(2) 0.0505(8) Uani 1 1 d . . .
C26 C 0.1203(3) -0.4839(2) 0.2607(2) 0.0462(7) Uani 1 1 d . . .
C27 C 0.0750(5) -0.6084(3) 0.2278(3) 0.0606(9) Uani 1 1 d . . .
C28 C -0.0360(4) -0.6690(3) 0.1375(3) 0.0624(10) Uani 1 1 d . . .
C29 C 0.0211(3) -0.3326(2) 0.4562(2) 0.0419(7) Uani 1 1 d . . .
C210 C -0.2245(4) -0.3152(3) 0.4902(2) 0.0527(8) Uani 1 1 d . . .
C211 C -0.2277(4) -0.2189(3) 0.4555(2) 0.0546(8) Uani 1 1 d . . .
C212 C 0.0195(4) -0.2314(3) 0.4240(2) 0.0489(8) Uani 1 1 d . . .
H1A H 0.495(4) 0.286(3) 1.168(2) 0.064(10) Uiso 1 1 d . . .
H1B H 0.592(8) 0.468(5) 1.308(5) 0.22(3) Uiso 1 1 d . . .
H1C H 0.606(6) 0.564(4) 1.269(4) 0.125(19) Uiso 1 1 d . . .
H1D H 0.708(6) 0.476(4) 1.246(3) 0.124(18) Uiso 1 1 d . . .
H2A H 0.109(4) 0.030(3) 0.636(3) 0.074(11) Uiso 1 1 d . . .
H4 H 0.281(4) 0.105(3) 1.078(3) 0.080(11) Uiso 1 1 d . . .
H5 H 0.113(4) -0.028(3) 0.932(2) 0.067(9) Uiso 1 1 d . . .
H7 H 0.185(3) 0.225(2) 0.799(2) 0.048(8) Uiso 1 1 d . . .
H8 H 0.362(3) 0.355(3) 0.945(2) 0.069(9) Uiso 1 1 d . . .
H11 H 0.611(4) -0.199(2) 0.683(2) 0.070(10) Uiso 1 1 d . . .
H10 H 0.537(4) -0.070(3) 0.585(3) 0.077(12) Uiso 1 1 d . . .
H12 H 0.222(4) -0.162(3) 0.769(3) 0.084(12) Uiso 1 1 d . . .
H21A H -0.273(4) -0.614(3) -0.047(2) 0.064(10) Uiso 1 1 d . . .
H21B H -0.491(6) -0.879(4) -0.181(3) 0.139(16) Uiso 1 1 d . . .
H21C H -0.426(4) -0.745(3) -0.188(3) 0.093(13) Uiso 1 1 d . . .
H21D H -0.336(8) -0.848(5) -0.221(5) 0.21(3) Uiso 1 1 d . . .
H22A H 0.131(4) -0.454(3) 0.479(2) 0.062(10) Uiso 1 1 d . . .
H24 H -0.106(3) -0.436(2) 0.065(2) 0.055(8) Uiso 1 1 d . . .
H25 H 0.082(3) -0.340(2) 0.221(2) 0.059(9) Uiso 1 1 d . . .
H27 H 0.125(4) -0.643(3) 0.271(3) 0.074(10) Uiso 1 1 d . . .
H28 H -0.053(4) -0.754(3) 0.119(2) 0.075(10) Uiso 1 1 d . . .
H210 H -0.298(4) -0.347(2) 0.514(2) 0.055(9) Uiso 1 1 d . . .
H211 H -0.315(4) -0.185(2) 0.451(2) 0.053(9) Uiso 1 1 d . . .
H212 H 0.104(3) -0.200(2) 0.404(2) 0.049(8) Uiso 1 1 d . . .

loop_
_atom_site_aniso_label
_atom_site_aniso_U_11
_atom_site_aniso_U_22
_atom_site_aniso_U_33
_atom_site_aniso_U_23
_atom_site_aniso_U_13
_atom_site_aniso_U_12
S1 0.0433(5) 0.0437(4) 0.0507(5) 0.0171(3) 0.0093(4) 0.0083(3)
O1 0.0458(12) 0.0652(12) 0.0620(15) 0.0278(11) 0.0100(11) 0.0206(10)
O2 0.0558(13) 0.0446(11) 0.0696(16) 0.0236(10) 0.0140(12) 0.0036(9)
O3 0.114(2) 0.0462(12) 0.0674(18) 0.0195(12) 0.0169(15) 0.0200(12)
N1 0.0643(18) 0.0434(14) 0.0491(18) 0.0140(13) 0.0023(15) 0.0139(12)
N2 0.0502(16) 0.0483(14) 0.0461(17) 0.0201(12) 0.0129(13) 0.0157(12)
N3 0.0479(16) 0.0654(16) 0.0510(18) 0.0148(13) 0.0119(14) 0.0116(12)
N4 0.065(2) 0.0714(18) 0.073(2) 0.0252(16) 0.0082(17) 0.0299(15)
C1 0.075(3) 0.067(3) 0.059(3) -0.003(2) 0.016(2) 0.005(2)
C2 0.061(2) 0.0488(18) 0.050(2) 0.0090(16) 0.0190(18) 0.0095(15)
C3 0.0523(19) 0.0421(15) 0.042(2) 0.0115(14) 0.0103(16) 0.0144(13)
C4 0.088(3) 0.0482(19) 0.052(2) 0.0251(18) 0.007(2) 0.0081(17)
C5 0.075(2) 0.0397(17) 0.053(2) 0.0194(16) 0.0086(18) 0.0022(15)
C6 0.0465(17) 0.0365(14) 0.0425(19) 0.0136(13) 0.0136(14) 0.0106(12)
C7 0.061(2) 0.0461(17) 0.047(2) 0.0217(16) 0.0112(17) 0.0110(14)
C8 0.065(2) 0.0383(16) 0.051(2) 0.0154(15) 0.0140(18) 0.0063(14)
C9 0.0425(18) 0.0444(15) 0.0392(19) 0.0051(13) 0.0029(15) 0.0072(13)
C10 0.053(2) 0.091(3) 0.067(3) 0.017(2) 0.020(2) 0.017(2)
C11 0.058(3) 0.088(3) 0.076(3) 0.018(2) 0.009(2) 0.033(2)
C12 0.061(2) 0.067(2) 0.063(3) 0.0278(18) 0.017(2) 0.0258(17)
S21 0.0400(5) 0.0657(5) 0.0548(6) 0.0301(4) 0.0139(4) 0.0114(3)
O21 0.0508(13) 0.0658(13) 0.0656(16) 0.0294(11) 0.0144(12) -0.0023(10)
O22 0.0462(13) 0.0929(15) 0.0712(17) 0.0470(13) 0.0187(12) 0.0291(11)
O23 0.200(3) 0.0566(16) 0.100(2) 0.0237(15) -0.022(2) 0.0358(18)
N21 0.0670(18) 0.0456(15) 0.0528(19) 0.0197(14) 0.0113(15) 0.0127(13)
N22 0.0463(15) 0.0614(16) 0.0541(18) 0.0336(14) 0.0179(13) 0.0152(12)
N23 0.0431(15) 0.0528(13) 0.0451(16) 0.0187(12) 0.0149(12) 0.0090(11)
N24 0.0558(17) 0.0499(14) 0.0464(17) 0.0166(12) 0.0107(14) 0.0129(12)
C21 0.080(3) 0.060(2) 0.068(3) 0.008(2) 0.012(2) 0.008(2)
C22 0.082(3) 0.048(2) 0.065(3) 0.0160(18) 0.018(2) 0.0104(17)
C23 0.0548(19) 0.0456(16) 0.046(2) 0.0192(14) 0.0163(17) 0.0110(14)
C24 0.059(2) 0.0484(18) 0.051(2) 0.0260(16) 0.0147(18) 0.0168(14)
C25 0.057(2) 0.0453(18) 0.054(2) 0.0232(16) 0.0165(18) 0.0106(14)
C26 0.0449(17) 0.0506(17) 0.052(2) 0.0257(14) 0.0169(15) 0.0137(13)
C27 0.071(2) 0.059(2) 0.059(3) 0.0317(19) 0.012(2) 0.0219(17)
C28 0.078(3) 0.0444(18) 0.066(3) 0.0242(17) 0.014(2) 0.0136(16)
C29 0.0429(17) 0.0457(15) 0.0333(18) 0.0137(13) 0.0051(14) 0.0055(12)
C210 0.051(2) 0.0605(19) 0.051(2) 0.0211(16) 0.0202(17) 0.0096(16)
C211 0.056(2) 0.0561(18) 0.055(2) 0.0163(16) 0.0186(18) 0.0188(17)
C212 0.049(2) 0.0545(18) 0.046(2) 0.0217(15) 0.0144(16) 0.0073(15)

loop_
_atom_type_symbol
_atom_type_description
_atom_type_scat_dispersion_real
_atom_type_scat_dispersion_imag
_atom_type_scat_source
C C 0.0033 0.0016 'International Tables Vol C Tables 4.2.6.8 and 6.1.1.4'
H H 0.0000 0.0000 'International Tables Vol C Tables 4.2.6.8 and 6.1.1.4'
N N 0.0061 0.0033 'International Tables Vol C Tables 4.2.6.8 and 6.1.1.4'
O O 0.0106 0.0060 'International Tables Vol C Tables 4.2.6.8 and 6.1.1.4'
S S 0.1246 0.1234 'International Tables Vol C Tables 4.2.6.8 and 6.1.1.4'

loop_
_geom_angle_atom_site_label_1
_geom_angle_atom_site_label_2
_geom_angle_atom_site_label_3
_geom_angle
_geom_angle_site_symmetry_1
_geom_angle_site_symmetry_3
O1 S1 O2 119.62(12) . .
O1 S1 N2 103.94(13) . .
O2 S1 N2 108.63(13) . .
O1 S1 C6 109.26(12) . .
O2 S1 C6 108.40(13) . .
N2 S1 C6 106.17(13) . .
C2 N1 C3 126.7(3) . .
C9 N2 S1 127.0(2) . .
C9 N3 C10 115.3(3) . .
C11 N4 C12 116.4(3) . .
O3 C2 N1 123.1(3) . .
O3 C2 C1 122.4(3) . .
N1 C2 C1 114.5(3) . .
C4 C3 C8 119.1(3) . .
C4 C3 N1 119.0(3) . .
C8 C3 N1 121.9(3) . .
C5 C4 C3 120.6(3) . .
C4 C5 C6 119.8(3) . .
C5 C6 C7 119.9(3) . .
C5 C6 S1 121.1(2) . .
C7 C6 S1 119.0(2) . .
C8 C7 C6 120.6(3) . .
C7 C8 C3 120.0(3) . .
N3 C9 C12 121.4(3) . .
N3 C9 N2 114.6(3) . .
C12 C9 N2 124.1(3) . .
N3 C10 C11 123.7(4) . .
N4 C11 C10 121.6(4) . .
N4 C12 C9 121.6(4) . .
O21 S21 O22 120.45(13) . .
O21 S21 N22 107.97(13) . .
O22 S21 N22 103.70(13) . .
O21 S21 C26 108.55(13) . .
O22 S21 C26 108.73(14) . .
N22 S21 C26 106.60(13) . .
C22 N21 C23 129.0(3) . .
C29 N22 S21 125.2(2) . .
C29 N23 C210 116.1(2) . .
C212 N24 C211 116.8(3) . .
O23 C22 N21 122.3(4) . .
O23 C22 C21 121.3(3) . .
N21 C22 C21 116.4(3) . .
N21 C23 C24 117.6(3) . .
N21 C23 C28 123.7(3) . .
C24 C23 C28 118.6(3) . .
C25 C24 C23 120.8(3) . .
C24 C25 C26 120.2(3) . .
C25 C26 C27 118.6(3) . .
C25 C26 S21 121.3(2) . .
C27 C26 S21 120.1(2) . .
C28 C27 C26 121.6(3) . .
C27 C28 C23 120.0(3) . .
N23 C29 C212 121.3(3) . .
N23 C29 N22 115.2(2) . .
C212 C29 N22 123.4(3) . .
N23 C210 C211 122.1(3) . .
N24 C211 C210 122.0(3) . .
N24 C212 C29 121.6(3) . .

loop_
_geom_bond_atom_site_label_1
_geom_bond_atom_site_label_2
_geom_bond_distance
_geom_bond_site_symmetry_2
S1 O1 1.4285(19) .
S1 O2 1.4289(18) .
S1 N2 1.629(3) .
S1 C6 1.750(3) .
O3 C2 1.218(3) .
N1 C2 1.356(4) .
N1 C3 1.401(4) .
N2 C9 1.388(3) .
N3 C9 1.333(4) .
N3 C10 1.334(4) .
N4 C11 1.330(5) .
N4 C12 1.332(4) .
C1 C2 1.491(5) .
C3 C4 1.386(4) .
C3 C8 1.393(4) .
C4 C5 1.369(5) .
C5 C6 1.378(4) .
C6 C7 1.381(4) .
C7 C8 1.362(4) .
C9 C12 1.387(4) .
C10 C11 1.340(5) .
S21 O21 1.4251(19) .
S21 O22 1.425(2) .
S21 N22 1.649(3) .
S21 C26 1.744(3) .
O23 C22 1.192(4) .
N21 C22 1.371(4) .
N21 C23 1.390(4) .
N22 C29 1.400(3) .
N23 C29 1.332(3) .
N23 C210 1.346(4) .
N24 C212 1.326(4) .
N24 C211 1.331(4) .
C21 C22 1.491(5) .
C23 C24 1.393(4) .
C23 C28 1.394(4) .
C24 C25 1.371(4) .
C25 C26 1.385(4) .
C26 C27 1.388(4) .
C27 C28 1.357(5) .
C29 C212 1.391(4) .
C210 C211 1.358(4) .
